data_4501280
loop_
_publ_author_name
'Bhuyan, Jagannath'
'Sarkar, Sabyasachi'

_publ_section_title
;
 Self-Assembly of Magnesium and Zinc Trimethoxyphenylporphyrin Polymer as
 Nanospheres and Nanorods
;
_journal_issue 12
_journal_name_full 'Crystal Growth &amp; Design'
_journal_page_first 5410
_journal_paper_doi 10.1021/cg2010002
_journal_volume 11
_journal_year 2011
_chemical_formula_moiety 'C56 H52 Mg N4 O12'
_chemical_formula_sum 'C56 H52 Mg N4 O12'
_chemical_formula_weight 997.33
_chemical_name_systematic
;
 ?
;
_space_group_IT_number 15
_symmetry_cell_setting monoclinic
_symmetry_space_group_name_Hall '-C 2yc'
_symmetry_space_group_name_H-M 'C 1 2/c 1'
_atom_sites_solution_hydrogens geom
_atom_sites_solution_primary direct
_atom_sites_solution_secondary difmap
_audit_creation_method SHELXL-97
_cell_angle_alpha 90.000(5)
_cell_angle_beta 108.877(5)
_cell_angle_gamma 90.000(5)
_cell_formula_units_Z 4
_cell_length_a 15.491(5)
_cell_length_b 25.283(5)
_cell_length_c 14.293(5)
_cell_measurement_temperature 100(2)
_cell_volume 5297(3)
_computing_cell_refinement 'SAINT (Bruker, 2002)'
_computing_data_collection 'SMART (Bruker, 2002)'
_computing_data_reduction 'SAINT (Bruker, 2002)'
_computing_molecular_graphics 'Diamond 3.1e, Ortep'
_computing_structure_refinement 'SHELXL-97 (Sheldrick, 1997)'
_computing_structure_solution SIR-97
_diffrn_ambient_temperature 100(2)
_diffrn_measured_fraction_theta_full 0.994
_diffrn_measured_fraction_theta_max 0.994
_diffrn_measurement_device_type 'CCD Area Detector'
_diffrn_measurement_method 'Omega Scans'
_diffrn_radiation_monochromator graphite
_diffrn_radiation_source 'fine-focus sealed tube'
_diffrn_radiation_type MoK\a
_diffrn_radiation_wavelength 0.71069
_diffrn_reflns_av_R_equivalents 0.0778
_diffrn_reflns_av_sigmaI/netI 0.0998
_diffrn_reflns_limit_h_max 19
_diffrn_reflns_limit_h_min -13
_diffrn_reflns_limit_k_max 31
_diffrn_reflns_limit_k_min -30
_diffrn_reflns_limit_l_max 15
_diffrn_reflns_limit_l_min -17
_diffrn_reflns_number 14679
_diffrn_reflns_theta_full 26.00
_diffrn_reflns_theta_max 26.00
_diffrn_reflns_theta_min 1.87
_exptl_absorpt_coefficient_mu 0.099
_exptl_absorpt_correction_T_max 0.996
_exptl_absorpt_correction_T_min 0.993
_exptl_absorpt_correction_type empirical
_exptl_absorpt_process_details 'SADABS (Bruker, 2002)'
_exptl_crystal_colour 'Dark pink'
_exptl_crystal_density_diffrn 1.251
_exptl_crystal_density_method 'not measured'
_exptl_crystal_description Needle
_exptl_crystal_F_000 2096
_exptl_crystal_size_max 0.1
_exptl_crystal_size_mid 0.06
_exptl_crystal_size_min 0.04
_platon_squeeze_details
;
SQUEEZE used to remove what appeared to be disordered dichloromethane molecule.  This disorder could not be satisfactorily modeled.
;
_refine_diff_density_max 0.384
_refine_diff_density_min -0.306
_refine_diff_density_rms 0.084
_refine_ls_extinction_method none
_refine_ls_goodness_of_fit_ref 0.984
_refine_ls_hydrogen_treatment constr
_refine_ls_matrix_type full
_refine_ls_number_parameters 331
_refine_ls_number_reflns 5185
_refine_ls_number_restraints 0
_refine_ls_restrained_S_all 0.984
_refine_ls_R_factor_all 0.1193
_refine_ls_R_factor_gt 0.0743
_refine_ls_shift/su_max 0.000
_refine_ls_shift/su_mean 0.000
_refine_ls_structure_factor_coef Fsqd
_refine_ls_weighting_details 'calc w=1/[\s^2^(Fo^2^)+(0.1297P)^2^+0.0000P] where P=(Fo^2^+2Fc^2^)/3'
_refine_ls_weighting_scheme calc
_refine_ls_wR_factor_gt 0.2048
_refine_ls_wR_factor_ref 0.2369
_reflns_number_gt 2985
_reflns_number_total 5185
_reflns_threshold_expression >2sigma(I)
_cod_data_source_file cg2010002_si_002.cif
_cod_data_source_block 1jan_sqz
_cod_depositor_comments
;
The following automatic conversions were performed:

'_symmetry_cell_setting' value 'Monoclinic' changed to 'monoclinic'
according to /home/saulius/struct/CIF-dictionaries/cif_core.dic
dictionary named 'cif_core.dic' version 2.4.1 from
2010-06-29.

'_exptl_absorpt_correction_type' value 'Empirical'
changed to 'empirical' according to
/home/saulius/struct/CIF-dictionaries/cif_core.dic dictionary named
'cif_core.dic' version 2.4.1 from 2010-06-29.

Automatic conversion script
Id: cif_fix_values 1715 2011-07-08 13:25:40Z adriana 
;
_cod_original_sg_symbol_H-M 'C 2/c'
_cod_database_code 4501280

loop_
_symmetry_equiv_pos_as_xyz
'x, y, z'
'-x, y, -z+1/2'
'x+1/2, y+1/2, z'
'-x+1/2, y+1/2, -z+1/2'
'-x, -y, -z'
'x, -y, z-1/2'
'-x+1/2, -y+1/2, -z'
'x+1/2, -y+1/2, z-1/2'

loop_
_atom_site_label
_atom_site_type_symbol
_atom_site_fract_x
_atom_site_fract_y
_atom_site_fract_z
_atom_site_U_iso_or_equiv
_atom_site_adp_type
_atom_site_occupancy
_atom_site_symmetry_multiplicity
_atom_site_calc_flag
_atom_site_refinement_flags
Mg1 Mg 0.2500 0.7500 0.5000 0.0253(4) Uani 1 2 d S
O1 O 0.27649(17) 0.77385(10) 0.34911(18) 0.0291(6) Uani 1 1 d .
O2 O 0.36866(17) 0.72757(11) 0.2269(2) 0.0363(7) Uani 1 1 d .
O3 O 0.27632(18) 0.68362(11) 0.0563(2) 0.0367(7) Uani 1 1 d .
O4 O 0.37452(18) 0.43098(10) 0.49659(19) 0.0326(7) Uani 1 1 d .
O5 O 0.31127(19) 0.41321(9) 0.30381(19) 0.0356(7) Uani 1 1 d .
O6 O 0.2285(2) 0.49089(11) 0.17482(19) 0.0410(8) Uani 1 1 d .
N1 N 0.1424(2) 0.80213(11) 0.4721(2) 0.0251(7) Uani 1 1 d .
N2 N 0.1609(2) 0.69046(11) 0.4346(2) 0.0247(7) Uani 1 1 d .
C1 C 0.1469(3) 0.85420(14) 0.5025(3) 0.0259(8) Uani 1 1 d .
C2 C 0.0552(3) 0.87477(14) 0.4821(3) 0.0288(9) Uani 1 1 d .
H2 H 0.0394 0.9088 0.4951 0.035 Uiso 1 1 calc R
C3 C -0.0025(2) 0.83518(14) 0.4408(3) 0.0276(9) Uani 1 1 d .
H3 H -0.0658 0.8369 0.4195 0.033 Uiso 1 1 calc R
C4 C 0.0512(2) 0.78975(13) 0.4355(3) 0.0227(8) Uani 1 1 d .
C5 C 0.0159(2) 0.73894(13) 0.4030(3) 0.0230(8) Uani 1 1 d .
C6 C 0.0677(2) 0.69309(13) 0.4047(3) 0.0241(8) Uani 1 1 d .
C7 C 0.0301(2) 0.64142(14) 0.3734(3) 0.0259(8) Uani 1 1 d .
H7 H -0.0315 0.6328 0.3499 0.031 Uiso 1 1 calc R
C8 C 0.1009(2) 0.60770(14) 0.3844(3) 0.0266(9) Uani 1 1 d .
H8 H 0.0970 0.5717 0.3700 0.032 Uiso 1 1 calc R
C9 C 0.1835(2) 0.63850(14) 0.4229(3) 0.0250(8) Uani 1 1 d .
C10 C 0.2722(3) 0.61794(14) 0.4480(3) 0.0258(8) Uani 1 1 d .
C11 C 0.2819(2) 0.56336(14) 0.4106(3) 0.0261(8) Uani 1 1 d .
C12 C 0.3228(2) 0.52302(14) 0.4743(3) 0.0258(8) Uani 1 1 d .
H12 H 0.3433 0.5291 0.5421 0.031 Uiso 1 1 calc R
C13 C 0.3338(2) 0.47307(14) 0.4382(3) 0.0261(8) Uani 1 1 d .
C14 C 0.3028(3) 0.46354(13) 0.3370(3) 0.0272(9) Uani 1 1 d .
C15 C 0.2586(3) 0.50410(14) 0.2728(3) 0.0282(9) Uani 1 1 d .
C16 C 0.2497(3) 0.55399(14) 0.3101(3) 0.0264(8) Uani 1 1 d .
H16 H 0.2218 0.5811 0.2670 0.032 Uiso 1 1 calc R
C17 C 0.2300(2) 0.75186(14) 0.2574(3) 0.0256(8) Uani 1 1 d .
C18 C 0.2754(3) 0.72759(15) 0.2002(3) 0.0286(9) Uani 1 1 d .
C19 C 0.2253(3) 0.70626(15) 0.1085(3) 0.0291(9) Uani 1 1 d .
C20 C 0.1305(3) 0.70915(14) 0.0752(3) 0.0272(9) Uani 1 1 d .
H20 H 0.0973 0.6947 0.0143 0.033 Uiso 1 1 calc R
C21 C 0.0854(2) 0.73389(14) 0.1338(3) 0.0260(8) Uani 1 1 d .
C22 C 0.1354(2) 0.75455(13) 0.2247(3) 0.0245(8) Uani 1 1 d .
H22 H 0.1055 0.7704 0.2643 0.029 Uiso 1 1 calc R
C23 C 0.4144(3) 0.43964(18) 0.5996(3) 0.0458(12) Uani 1 1 d .
H23A H 0.4403 0.4072 0.6313 0.069 Uiso 1 1 calc R
H23B H 0.3684 0.4517 0.6264 0.069 Uiso 1 1 calc R
H23C H 0.4614 0.4659 0.6109 0.069 Uiso 1 1 calc R
C24 C 0.3691(4) 0.40953(18) 0.2432(4) 0.0547(14) Uani 1 1 d .
H24A H 0.3713 0.3735 0.2230 0.082 Uiso 1 1 calc R
H24B H 0.4294 0.4212 0.2802 0.082 Uiso 1 1 calc R
H24C H 0.3450 0.4314 0.1858 0.082 Uiso 1 1 calc R
C25 C 0.1724(3) 0.52869(18) 0.1066(3) 0.0509(13) Uani 1 1 d .
H25A H 0.1557 0.5147 0.0406 0.076 Uiso 1 1 calc R
H25B H 0.2057 0.5610 0.1101 0.076 Uiso 1 1 calc R
H25C H 0.1183 0.5355 0.1235 0.076 Uiso 1 1 calc R
C26 C 0.3307(3) 0.81875(17) 0.3418(3) 0.0413(11) Uani 1 1 d .
H26A H 0.3615 0.8324 0.4067 0.062 Uiso 1 1 calc R
H26B H 0.2919 0.8457 0.3024 0.062 Uiso 1 1 calc R
H26C H 0.3748 0.8082 0.3113 0.062 Uiso 1 1 calc R
C27 C 0.4130(3) 0.69218(19) 0.3058(3) 0.0446(11) Uani 1 1 d .
H27A H 0.4778 0.6945 0.3203 0.067 Uiso 1 1 calc R
H27B H 0.3932 0.6566 0.2867 0.067 Uiso 1 1 calc R
H27C H 0.3976 0.7016 0.3636 0.067 Uiso 1 1 calc R
C28 C 0.2268(3) 0.66451(17) -0.0411(3) 0.0376(10) Uani 1 1 d .
H28A H 0.2687 0.6494 -0.0706 0.056 Uiso 1 1 calc R
H28B H 0.1947 0.6933 -0.0812 0.056 Uiso 1 1 calc R
H28C H 0.1838 0.6381 -0.0366 0.056 Uiso 1 1 calc R

loop_
_atom_site_aniso_label
_atom_site_aniso_U_11
_atom_site_aniso_U_22
_atom_site_aniso_U_33
_atom_site_aniso_U_23
_atom_site_aniso_U_13
_atom_site_aniso_U_12
Mg1 0.0165(9) 0.0225(9) 0.0344(10) -0.0030(7) 0.0045(8) 0.0010(7)
O1 0.0241(15) 0.0318(14) 0.0303(15) -0.0006(11) 0.0072(12) -0.0065(11)
O2 0.0142(14) 0.0552(18) 0.0365(16) 0.0118(13) 0.0039(12) 0.0033(12)
O3 0.0235(15) 0.0519(18) 0.0366(16) 0.0010(13) 0.0121(13) 0.0097(13)
O4 0.0354(17) 0.0274(14) 0.0338(15) 0.0037(11) 0.0095(13) 0.0072(12)
O5 0.0453(18) 0.0259(14) 0.0387(16) -0.0054(12) 0.0180(14) -0.0005(12)
O6 0.0493(19) 0.0416(17) 0.0267(15) -0.0002(12) 0.0046(14) 0.0125(14)
N1 0.0213(17) 0.0230(16) 0.0303(17) -0.0002(13) 0.0073(14) 0.0017(13)
N2 0.0205(17) 0.0235(16) 0.0308(17) 0.0014(13) 0.0094(14) 0.0026(13)
C1 0.029(2) 0.0238(19) 0.027(2) 0.0006(15) 0.0111(17) 0.0007(16)
C2 0.028(2) 0.0233(19) 0.037(2) 0.0013(16) 0.0139(18) 0.0059(16)
C3 0.0140(18) 0.030(2) 0.038(2) 0.0016(16) 0.0074(16) 0.0025(15)
C4 0.0186(19) 0.0237(18) 0.0273(19) 0.0003(15) 0.0096(16) 0.0004(15)
C5 0.0158(18) 0.0272(19) 0.0245(19) 0.0015(15) 0.0044(15) -0.0011(15)
C6 0.019(2) 0.0268(19) 0.0260(19) -0.0006(15) 0.0070(16) -0.0012(15)
C7 0.0175(19) 0.0279(19) 0.030(2) -0.0021(15) 0.0051(16) -0.0038(15)
C8 0.018(2) 0.0234(19) 0.035(2) -0.0024(15) 0.0049(17) -0.0026(15)
C9 0.020(2) 0.0277(19) 0.0266(19) 0.0009(15) 0.0073(16) 0.0021(15)
C10 0.023(2) 0.0268(19) 0.028(2) 0.0003(15) 0.0087(17) 0.0009(15)
C11 0.020(2) 0.0257(19) 0.035(2) -0.0005(16) 0.0119(17) 0.0006(15)
C12 0.020(2) 0.030(2) 0.026(2) -0.0031(15) 0.0054(16) -0.0022(15)
C13 0.0172(19) 0.0250(19) 0.037(2) 0.0035(16) 0.0094(16) 0.0021(15)
C14 0.029(2) 0.0199(19) 0.036(2) -0.0028(15) 0.0147(18) -0.0003(15)
C15 0.025(2) 0.030(2) 0.026(2) -0.0020(16) 0.0045(17) 0.0024(16)
C16 0.021(2) 0.0277(19) 0.029(2) 0.0024(15) 0.0069(16) 0.0029(16)
C17 0.021(2) 0.029(2) 0.0229(19) 0.0042(15) 0.0023(16) -0.0021(15)
C18 0.018(2) 0.036(2) 0.032(2) 0.0081(16) 0.0078(17) 0.0032(16)
C19 0.028(2) 0.029(2) 0.035(2) 0.0070(17) 0.0167(18) 0.0059(16)
C20 0.024(2) 0.032(2) 0.027(2) -0.0009(16) 0.0091(17) -0.0023(16)
C21 0.019(2) 0.0252(19) 0.034(2) 0.0037(15) 0.0085(17) 0.0004(15)
C22 0.0186(19) 0.0232(18) 0.031(2) 0.0032(15) 0.0078(16) 0.0012(14)
C23 0.049(3) 0.048(3) 0.037(3) 0.007(2) 0.009(2) 0.022(2)
C24 0.081(4) 0.045(3) 0.050(3) 0.010(2) 0.038(3) 0.024(3)
C25 0.046(3) 0.057(3) 0.039(3) -0.001(2) 0.000(2) 0.019(2)
C26 0.037(3) 0.047(3) 0.034(2) 0.0009(19) 0.003(2) -0.012(2)
C27 0.027(2) 0.066(3) 0.042(3) 0.013(2) 0.012(2) 0.013(2)
C28 0.033(2) 0.043(2) 0.040(2) 0.0011(19) 0.017(2) 0.0067(19)

loop_
_atom_type_symbol
_atom_type_description
_atom_type_scat_dispersion_real
_atom_type_scat_dispersion_imag
_atom_type_scat_source
Mg Mg 0.0486 0.0363 'International Tables Vol C Tables 4.2.6.8 and 6.1.1.4'
O O 0.0106 0.0060 'International Tables Vol C Tables 4.2.6.8 and 6.1.1.4'
N N 0.0061 0.0033 'International Tables Vol C Tables 4.2.6.8 and 6.1.1.4'
C C 0.0033 0.0016 'International Tables Vol C Tables 4.2.6.8 and 6.1.1.4'
H H 0.0000 0.0000 'International Tables Vol C Tables 4.2.6.8 and 6.1.1.4'

loop_
_geom_angle_atom_site_label_1
_geom_angle_atom_site_label_2
_geom_angle_atom_site_label_3
_geom_angle
_geom_angle_site_symmetry_1
_geom_angle_site_symmetry_3
N2 Mg1 N2 180.00(10) . 7_566
N2 Mg1 N1 90.11(11) . 7_566
N2 Mg1 N1 89.89(12) 7_566 7_566
N2 Mg1 N1 89.89(12) . .
N2 Mg1 N1 90.11(11) 7_566 .
N1 Mg1 N1 180.000(1) 7_566 .
N2 Mg1 O1 93.46(10) . .
N2 Mg1 O1 86.54(10) 7_566 .
N1 Mg1 O1 88.37(10) 7_566 .
N1 Mg1 O1 91.63(10) . .
N2 Mg1 O1 86.54(10) . 7_566
N2 Mg1 O1 93.46(10) 7_566 7_566
N1 Mg1 O1 91.63(10) 7_566 7_566
N1 Mg1 O1 88.37(10) . 7_566
O1 Mg1 O1 180.000(1) . 7_566
C17 O1 C26 112.6(3) . .
C17 O1 Mg1 124.0(2) . .
C26 O1 Mg1 122.6(2) . .
C18 O2 C27 114.4(3) . .
C19 O3 C28 116.4(3) . .
C13 O4 C23 118.1(3) . .
C14 O5 C24 114.5(3) . .
C15 O6 C25 117.6(3) . .
C4 N1 C1 106.2(3) . .
C4 N1 Mg1 126.5(2) . .
C1 N1 Mg1 126.4(2) . .
C6 N2 C9 107.0(3) . .
C6 N2 Mg1 126.4(2) . .
C9 N2 Mg1 126.3(2) . .
N1 C1 C10 125.4(3) . 7_566
N1 C1 C2 109.4(3) . .
C10 C1 C2 125.1(3) 7_566 .
C3 C2 C1 106.8(3) . .
C3 C2 H2 126.6 . .
C1 C2 H2 126.6 . .
C2 C3 C4 107.8(3) . .
C2 C3 H3 126.1 . .
C4 C3 H3 126.1 . .
N1 C4 C5 124.9(3) . .
N1 C4 C3 109.8(3) . .
C5 C4 C3 125.2(3) . .
C6 C5 C4 125.9(3) . .
C6 C5 C21 117.7(3) . 2
C4 C5 C21 116.4(3) . 2
N2 C6 C5 125.7(3) . .
N2 C6 C7 109.4(3) . .
C5 C6 C7 124.8(3) . .
C8 C7 C6 107.6(3) . .
C8 C7 H7 126.2 . .
C6 C7 H7 126.2 . .
C7 C8 C9 106.8(3) . .
C7 C8 H8 126.6 . .
C9 C8 H8 126.6 . .
N2 C9 C10 125.9(3) . .
N2 C9 C8 109.2(3) . .
C10 C9 C8 124.8(3) . .
C9 C10 C1 125.5(3) . 7_566
C9 C10 C11 116.9(3) . .
C1 C10 C11 117.4(3) 7_566 .
C12 C11 C16 119.7(3) . .
C12 C11 C10 121.5(3) . .
C16 C11 C10 118.8(3) . .
C11 C12 C13 120.7(3) . .
C11 C12 H12 119.6 . .
C13 C12 H12 119.6 . .
O4 C13 C14 115.7(3) . .
O4 C13 C12 124.3(3) . .
C14 C13 C12 120.0(3) . .
O5 C14 C13 118.6(3) . .
O5 C14 C15 122.1(3) . .
C13 C14 C15 119.1(3) . .
O6 C15 C16 124.8(3) . .
O6 C15 C14 115.2(3) . .
C16 C15 C14 120.0(3) . .
C11 C16 C15 120.4(3) . .
C11 C16 H16 119.8 . .
C15 C16 H16 119.8 . .
C18 C17 C22 120.4(3) . .
C18 C17 O1 121.8(3) . .
C22 C17 O1 117.8(3) . .
O2 C18 C17 121.9(3) . .
O2 C18 C19 118.5(3) . .
C17 C18 C19 119.4(3) . .
O3 C19 C20 124.4(4) . .
O3 C19 C18 115.3(3) . .
C20 C19 C18 120.4(3) . .
C19 C20 C21 119.7(3) . .
C19 C20 H20 120.2 . .
C21 C20 H20 120.2 . .
C22 C21 C20 119.6(3) . .
C22 C21 C5 120.4(3) . 2
C20 C21 C5 120.0(3) . 2
C21 C22 C17 120.6(3) . .
C21 C22 H22 119.7 . .
C17 C22 H22 119.7 . .
O4 C23 H23A 109.5 . .
O4 C23 H23B 109.5 . .
H23A C23 H23B 109.5 . .
O4 C23 H23C 109.5 . .
H23A C23 H23C 109.5 . .
H23B C23 H23C 109.5 . .
O5 C24 H24A 109.5 . .
O5 C24 H24B 109.5 . .
H24A C24 H24B 109.5 . .
O5 C24 H24C 109.5 . .
H24A C24 H24C 109.5 . .
H24B C24 H24C 109.5 . .
O6 C25 H25A 109.5 . .
O6 C25 H25B 109.5 . .
H25A C25 H25B 109.5 . .
O6 C25 H25C 109.5 . .
H25A C25 H25C 109.5 . .
H25B C25 H25C 109.5 . .
O1 C26 H26A 109.5 . .
O1 C26 H26B 109.5 . .
H26A C26 H26B 109.5 . .
O1 C26 H26C 109.5 . .
H26A C26 H26C 109.5 . .
H26B C26 H26C 109.5 . .
O2 C27 H27A 109.5 . .
O2 C27 H27B 109.5 . .
H27A C27 H27B 109.5 . .
O2 C27 H27C 109.5 . .
H27A C27 H27C 109.5 . .
H27B C27 H27C 109.5 . .
O3 C28 H28A 109.5 . .
O3 C28 H28B 109.5 . .
H28A C28 H28B 109.5 . .
O3 C28 H28C 109.5 . .
H28A C28 H28C 109.5 . .
H28B C28 H28C 109.5 . .

loop_
_geom_bond_atom_site_label_1
_geom_bond_atom_site_label_2
_geom_bond_distance
_geom_bond_site_symmetry_2
Mg1 N2 2.052(3) .
Mg1 N2 2.052(3) 7_566
Mg1 N1 2.060(3) 7_566
Mg1 N1 2.060(3) .
Mg1 O1 2.399(3) .
Mg1 O1 2.399(3) 7_566
O1 C17 1.391(4) .
O1 C26 1.435(5) .
O2 C18 1.369(5) .
O2 C27 1.430(5) .
O3 C19 1.375(4) .
O3 C28 1.439(5) .
O4 C13 1.373(4) .
O4 C23 1.418(5) .
O5 C14 1.379(4) .
O5 C24 1.436(5) .
O6 C15 1.366(4) .
O6 C25 1.439(5) .
N1 C4 1.374(4) .
N1 C1 1.381(4) .
N2 C6 1.367(5) .
N2 C9 1.384(4) .
C1 C10 1.412(5) 7_566
C1 C2 1.450(5) .
C2 C3 1.344(5) .
C2 H2 0.9300 .
C3 C4 1.434(5) .
C3 H3 0.9300 .
C4 C5 1.414(5) .
C5 C6 1.405(5) .
C5 C21 1.490(5) 2
C6 C7 1.441(5) .
C7 C8 1.357(5) .
C7 H7 0.9300 .
C8 C9 1.447(5) .
C8 H8 0.9300 .
C9 C10 1.402(5) .
C10 C1 1.412(5) 7_566
C10 C11 1.505(5) .
C11 C12 1.377(5) .
C11 C16 1.381(5) .
C12 C13 1.395(5) .
C12 H12 0.9300 .
C13 C14 1.390(5) .
C14 C15 1.399(5) .
C15 C16 1.394(5) .
C16 H16 0.9300 .
C17 C18 1.383(5) .
C17 C22 1.388(5) .
C18 C19 1.398(5) .
C19 C20 1.391(5) .
C20 C21 1.400(5) .
C20 H20 0.9300 .
C21 C22 1.383(5) .
C21 C5 1.490(5) 2
C22 H22 0.9300 .
C23 H23A 0.9600 .
C23 H23B 0.9600 .
C23 H23C 0.9600 .
C24 H24A 0.9600 .
C24 H24B 0.9600 .
C24 H24C 0.9600 .
C25 H25A 0.9600 .
C25 H25B 0.9600 .
C25 H25C 0.9600 .
C26 H26A 0.9600 .
C26 H26B 0.9600 .
C26 H26C 0.9600 .
C27 H27A 0.9600 .
C27 H27B 0.9600 .
C27 H27C 0.9600 .
C28 H28A 0.9600 .
C28 H28B 0.9600 .
C28 H28C 0.9600 .

loop_
_platon_squeeze_void_nr
_platon_squeeze_void_average_x
_platon_squeeze_void_average_y
_platon_squeeze_void_average_z
_platon_squeeze_void_volume
_platon_squeeze_void_count_electrons
_platon_squeeze_void_content
1 0.000 0.421 0.250 194 28 ' '
2 0.500 0.921 0.250 194 28 ' '
3 0.000 0.580 0.750 193 28 ' '
4 0.500 0.080 0.750 193 28 ' '
